data_7044439
loop_
_publ_author_name
'Baskin, Maria'
'Fridman, Natalia'
'Kosa, Monica'
'Maayan, Galia'

_publ_section_title
;
 Heteroleptic Complexes via Solubility Control: Examples of Cu(II),
 Co(II), Ni(II) and Mn(II) complexes Based on the Derivatives of
 Terpyridine and Hydroxyquinoline
;
_journal_name_full 'Dalton Trans.'
_journal_paper_doi 10.1039/C7DT03387G
_journal_year 2017
_chemical_formula_moiety 'C19 H17 Mn N3 O4, H2 O'
_chemical_formula_sum 'C19 H19 Mn N3 O5'
_chemical_formula_weight 424.31
_chemical_name_common 'Galia25 (Masha)'
_chemical_name_systematic
;
 ? 
;
_space_group_crystal_system triclinic
_space_group_IT_number 2
_space_group_name_Hall '-P 1'
_space_group_name_H-M_alt 'P -1'
_symmetry_space_group_name_Hall '-P 1'
_symmetry_space_group_name_H-M 'P -1'
_atom_sites_solution_hydrogens mixed
_audit_creation_date 2017-09-28
_audit_creation_method
;
Olex2 1.2
(compiled 2017.08.10 svn.r3458 for OlexSys, GUI svn.r5381)
;
_audit_update_record
;
2017-09-28 deposited with the CCDC.
2017-10-09 downloaded from the CCDC.
;
_cell_angle_alpha 83.00(3)
_cell_angle_beta 83.70(5)
_cell_angle_gamma 83.759(14)
_cell_formula_units_Z 2
_cell_length_a 8.420(3)
_cell_length_b 10.766(3)
_cell_length_c 10.903(2)
_cell_measurement_reflns_used 3006
_cell_measurement_temperature 200(2)
_cell_measurement_theta_max 24.70
_cell_measurement_theta_min 1.91
_cell_volume 970.5(5)
_computing_cell_refinement 'DENZO HKL2000 (Otwinowski & Minor 1997)'
_computing_data_collection 'Collect (Nonius, 2006)'
_computing_data_reduction 'DENZO HKL2000 (Otwinowski & Minor 1997)'
_computing_molecular_graphics 'Olex2 (Dolomanov et al., 2009)'
_computing_publication_material 'Olex2 (Dolomanov et al., 2009)'
_computing_structure_refinement 'ShelXL (Sheldrick, 2015)'
_computing_structure_solution 'SHELXS-97 (Sheldrick, 1990)'
_diffrn_ambient_temperature 200.15
_diffrn_detector_area_resol_mean 95
_diffrn_measured_fraction_theta_full 0.989
_diffrn_measured_fraction_theta_max 0.989
_diffrn_measurement_device_type 'Nonius KappaCCD'
_diffrn_measurement_method 'phi- and omega-scans'
_diffrn_radiation_type MoK\a
_diffrn_radiation_wavelength 0.71073
_diffrn_reflns_av_R_equivalents 0.070
_diffrn_reflns_av_unetI/netI 0.0378
_diffrn_reflns_Laue_measured_fraction_full 0.989
_diffrn_reflns_Laue_measured_fraction_max 0.989
_diffrn_reflns_limit_h_max 9
_diffrn_reflns_limit_h_min 0
_diffrn_reflns_limit_k_max 12
_diffrn_reflns_limit_k_min -12
_diffrn_reflns_limit_l_max 12
_diffrn_reflns_limit_l_min -12
_diffrn_reflns_number 3188
_diffrn_reflns_point_group_measured_fraction_full 0.989
_diffrn_reflns_point_group_measured_fraction_max 0.989
_diffrn_reflns_theta_full 24.480
_diffrn_reflns_theta_max 24.480
_diffrn_reflns_theta_min 1.891
_exptl_absorpt_coefficient_mu 0.715
_exptl_absorpt_correction_T_max 0.9284
_exptl_absorpt_correction_T_min 0.8303
_exptl_absorpt_correction_type multi-scan
_exptl_absorpt_process_details
;
'HKL Denzo and Scalepack (Otwinowski & Minor 1997)'  
;
_exptl_crystal_colour yellow
_exptl_crystal_colour_primary yellow
_exptl_crystal_density_diffrn 1.452
_exptl_crystal_density_method 'not measured'
_exptl_crystal_description plate
_exptl_crystal_F_000 438
_exptl_crystal_size_max 0.27
_exptl_crystal_size_mid 0.18
_exptl_crystal_size_min 0.09
_exptl_transmission_factor_max 0.928
_exptl_transmission_factor_min 0.830
_refine_diff_density_max 0.314
_refine_diff_density_min -0.289
_refine_diff_density_rms 0.077
_refine_ls_extinction_method none
_refine_ls_goodness_of_fit_ref 1.289
_refine_ls_hydrogen_treatment mixed
_refine_ls_matrix_type full
_refine_ls_number_parameters 263
_refine_ls_number_reflns 3188
_refine_ls_number_restraints 0
_refine_ls_restrained_S_all 1.289
_refine_ls_R_factor_all 0.0568
_refine_ls_R_factor_gt 0.0506
_refine_ls_shift/su_max 0.000
_refine_ls_shift/su_mean 0.000
_refine_ls_structure_factor_coef Fsqd
_refine_ls_weighting_details 'w=1/[\s^2^(Fo^2^)+(0.0441P)^2^+0.8187P] where P=(Fo^2^+2Fc^2^)/3'
_refine_ls_weighting_scheme calc
_refine_ls_wR_factor_gt 0.1168
_refine_ls_wR_factor_ref 0.1194
_reflns_Friedel_coverage 0.000
_reflns_number_gt 2941
_reflns_number_total 3188
_reflns_threshold_expression 'I > 2\s(I)'
_cod_data_source_file c7dt03387g2.cif
_cod_data_source_block galia25
_cod_database_code 7044439
_shelx_shelxl_version_number 2014/7
_shelx_space_group_comment
;
The symmetry employed for this shelxl refinement is uniquely defined
by the following loop, which should always be used as a source of
symmetry information in preference to the above space-group names.
They are only intended as comments.
;
_shelx_estimated_absorpt_t_max 0.938
_shelx_estimated_absorpt_t_min 0.830
_olex2_refinement_description
;
1. Fixed Uiso
 At 1.2 times of:
  All C(H) groups
 At 1.5 times of:
  All C(H,H,H) groups
2.a Aromatic/amide H refined with riding coordinates:
 C1(H1), C2(H2), C3(H3), C4(H4), C7(H7), C8(H8), C9(H9), C12(H12), C13(H13),
 C14(H14), C15(H15)
2.b Idealised Me refined as rotating group:
 C17(H17A,H17B,H17C), C19(H19A,H19B,H19C)
;
_olex2_submission_special_instructions 'No special instructions were received'

loop_
_space_group_symop_operation_xyz
'x, y, z'
'-x, -y, -z'

loop_
_atom_site_label
_atom_site_type_symbol
_atom_site_fract_x
_atom_site_fract_y
_atom_site_fract_z
_atom_site_U_iso_or_equiv
_atom_site_adp_type
_atom_site_occupancy
_atom_site_site_symmetry_order
_atom_site_calc_flag
_atom_site_refinement_flags_posn
Mn1 Mn 0.28900(6) 0.27903(4) 0.77273(4) 0.02580(18) Uani 1 1 d .
O1 O 0.4046(3) 0.2354(2) 0.9412(2) 0.0415(6) Uani 1 1 d .
O2 O 0.1985(3) 0.1189(3) 0.9735(3) 0.0551(7) Uani 1 1 d .
O3 O 0.3230(3) 0.0916(2) 0.6890(2) 0.0447(6) Uani 1 1 d .
O4 O 0.2122(3) 0.2573(2) 0.5796(2) 0.0372(6) Uani 1 1 d .
N1 N 0.0411(3) 0.3788(2) 0.8351(2) 0.0291(6) Uani 1 1 d .
N2 N 0.3022(3) 0.4910(2) 0.7346(2) 0.0263(6) Uani 1 1 d .
N3 N 0.5415(3) 0.3201(2) 0.6795(2) 0.0265(6) Uani 1 1 d .
C1 C -0.0884(4) 0.3171(3) 0.8827(3) 0.0333(8) Uani 1 1 d .
H1 H -0.0773 0.2278 0.8896 0.040 Uiso 1 1 calc R
C2 C -0.2368(4) 0.3782(4) 0.9218(3) 0.0391(9) Uani 1 1 d .
H2 H -0.3250 0.3320 0.9538 0.047 Uiso 1 1 calc R
C3 C -0.2514(4) 0.5092(4) 0.9123(3) 0.0406(9) Uani 1 1 d .
H3 H -0.3503 0.5540 0.9387 0.049 Uiso 1 1 calc R
C4 C -0.1191(4) 0.5743(3) 0.8636(3) 0.0371(8) Uani 1 1 d .
H4 H -0.1277 0.6635 0.8570 0.045 Uiso 1 1 calc R
C5 C 0.0261(4) 0.5072(3) 0.8247(3) 0.0294(7) Uani 1 1 d .
C6 C 0.1730(4) 0.5706(3) 0.7695(3) 0.0277(7) Uani 1 1 d .
C7 C 0.1811(4) 0.7013(3) 0.7545(3) 0.0351(8) Uani 1 1 d .
H7 H 0.0906 0.7564 0.7795 0.042 Uiso 1 1 calc R
C8 C 0.3237(4) 0.7492(3) 0.7024(3) 0.0390(9) Uani 1 1 d .
H8 H 0.3312 0.8373 0.6935 0.047 Uiso 1 1 calc R
C9 C 0.4550(4) 0.6687(3) 0.6635(3) 0.0359(8) Uani 1 1 d .
H9 H 0.5516 0.7007 0.6258 0.043 Uiso 1 1 calc R
C10 C 0.4409(4) 0.5383(3) 0.6816(3) 0.0270(7) Uani 1 1 d .
C11 C 0.5752(4) 0.4409(3) 0.6476(3) 0.0255(7) Uani 1 1 d .
C12 C 0.7257(4) 0.4723(3) 0.5892(3) 0.0316(7) Uani 1 1 d .
H12 H 0.7446 0.5575 0.5642 0.038 Uiso 1 1 calc R
C13 C 0.8459(4) 0.3755(3) 0.5690(3) 0.0333(8) Uani 1 1 d .
H13 H 0.9489 0.3939 0.5308 0.040 Uiso 1 1 calc R
C14 C 0.8141(4) 0.2518(3) 0.6049(3) 0.0340(8) Uani 1 1 d .
H14 H 0.8954 0.1846 0.5935 0.041 Uiso 1 1 calc R
C15 C 0.6600(4) 0.2280(3) 0.6584(3) 0.0315(7) Uani 1 1 d .
H15 H 0.6378 0.1431 0.6808 0.038 Uiso 1 1 calc R
C16 C 0.3256(4) 0.1518(3) 1.0064(3) 0.0346(8) Uani 1 1 d .
C17 C 0.3883(6) 0.0926(4) 1.1261(4) 0.0579(11) Uani 1 1 d .
H17A H 0.5053 0.0928 1.1189 0.087 Uiso 1 1 calc GR
H17B H 0.3600 0.0059 1.1434 0.087 Uiso 1 1 calc GR
H17C H 0.3404 0.1407 1.1940 0.087 Uiso 1 1 calc GR
C18 C 0.2603(4) 0.1420(3) 0.5926(3) 0.0306(8) Uani 1 1 d .
C19 C 0.2436(6) 0.0624(4) 0.4906(4) 0.0545(11) Uani 1 1 d .
H19A H 0.3503 0.0294 0.4566 0.082 Uiso 1 1 calc GR
H19B H 0.1886 0.1138 0.4245 0.082 Uiso 1 1 calc GR
H19C H 0.1810 -0.0078 0.5245 0.082 Uiso 1 1 calc GR
O5 O 0.9979(5) 0.0176(3) 0.1881(4) 0.0673(10) Uani 1 1 d .
H5A H 1.044(8) 0.039(6) 0.119(6) 0.10(2) Uiso 1 1 d .
H5B H 0.911(8) 0.000(6) 0.162(6) 0.12(3) Uiso 1 1 d .

loop_
_atom_site_aniso_label
_atom_site_aniso_U_11
_atom_site_aniso_U_22
_atom_site_aniso_U_33
_atom_site_aniso_U_23
_atom_site_aniso_U_13
_atom_site_aniso_U_12
Mn1 0.0263(3) 0.0227(3) 0.0288(3) -0.00377(19) -0.0029(2) -0.00307(19)
O1 0.0459(15) 0.0404(14) 0.0352(14) 0.0056(11) -0.0015(12) -0.0038(11)
O2 0.0465(17) 0.0587(17) 0.0633(19) -0.0070(15) -0.0155(14) -0.0090(13)
O3 0.0641(18) 0.0334(13) 0.0398(15) 0.0000(11) -0.0161(13) -0.0131(12)
O4 0.0379(13) 0.0281(13) 0.0470(15) -0.0090(11) -0.0089(11) 0.0001(10)
N1 0.0295(15) 0.0307(14) 0.0279(15) -0.0053(11) -0.0042(12) -0.0021(11)
N2 0.0314(14) 0.0245(13) 0.0239(14) -0.0045(11) -0.0053(11) -0.0021(11)
N3 0.0284(14) 0.0247(13) 0.0272(15) -0.0034(11) -0.0038(11) -0.0047(11)
C1 0.0345(19) 0.0383(19) 0.0289(18) -0.0059(15) -0.0039(15) -0.0083(15)
C2 0.0285(18) 0.056(2) 0.033(2) -0.0106(17) 0.0005(15) -0.0064(16)
C3 0.0304(19) 0.057(2) 0.035(2) -0.0148(17) -0.0032(16) 0.0060(16)
C4 0.0350(19) 0.0386(19) 0.039(2) -0.0136(16) -0.0064(16) 0.0051(15)
C5 0.0310(17) 0.0339(18) 0.0247(17) -0.0083(14) -0.0091(14) 0.0027(14)
C6 0.0325(17) 0.0277(16) 0.0238(17) -0.0047(13) -0.0081(14) 0.0007(13)
C7 0.041(2) 0.0283(17) 0.036(2) -0.0088(15) -0.0086(16) 0.0041(15)
C8 0.050(2) 0.0235(17) 0.045(2) -0.0033(15) -0.0130(18) -0.0010(15)
C9 0.043(2) 0.0287(17) 0.038(2) -0.0005(15) -0.0097(16) -0.0099(15)
C10 0.0327(18) 0.0264(16) 0.0236(17) 0.0012(13) -0.0098(14) -0.0074(13)
C11 0.0271(16) 0.0272(16) 0.0240(17) -0.0033(13) -0.0079(13) -0.0044(13)
C12 0.0343(18) 0.0292(17) 0.0317(19) 0.0029(14) -0.0059(15) -0.0090(14)
C13 0.0275(17) 0.0397(19) 0.0329(19) -0.0022(15) -0.0008(14) -0.0093(14)
C14 0.0275(17) 0.0371(19) 0.039(2) -0.0093(15) -0.0048(15) -0.0024(14)
C15 0.0346(18) 0.0279(17) 0.0327(19) -0.0034(14) -0.0050(15) -0.0043(14)
C16 0.039(2) 0.0324(18) 0.0303(19) -0.0033(15) -0.0030(16) 0.0037(15)
C17 0.062(3) 0.066(3) 0.042(2) 0.015(2) -0.012(2) -0.006(2)
C18 0.0296(17) 0.0300(18) 0.034(2) -0.0067(15) 0.0002(15) -0.0103(14)
C19 0.075(3) 0.047(2) 0.047(2) -0.0201(19) -0.013(2) -0.004(2)
O5 0.061(2) 0.058(2) 0.084(3) -0.0193(19) 0.012(2) -0.0178(17)

loop_
_atom_type_symbol
_atom_type_description
_atom_type_scat_dispersion_real
_atom_type_scat_dispersion_imag
_atom_type_scat_source
Mn Mn 0.3370 0.7280 'International Tables Vol C Tables 4.2.6.8 and 6.1.1.4'
O O 0.0110 0.0060 'International Tables Vol C Tables 4.2.6.8 and 6.1.1.4'
N N 0.0060 0.0030 'International Tables Vol C Tables 4.2.6.8 and 6.1.1.4'
C C 0.0030 0.0020 'International Tables Vol C Tables 4.2.6.8 and 6.1.1.4'
H H 0.0000 0.0000 'International Tables Vol C Tables 4.2.6.8 and 6.1.1.4'

loop_
_geom_angle_atom_site_label_1
_geom_angle_atom_site_label_2
_geom_angle_atom_site_label_3
_geom_angle
O1 Mn1 O3 103.11(10)
O1 Mn1 O4 159.61(9)
O1 Mn1 N1 104.12(10)
O1 Mn1 N2 101.51(10)
O1 Mn1 N3 85.28(10)
O3 Mn1 O4 57.05(9)
O3 Mn1 N1 123.83(10)
O3 Mn1 N3 88.40(10)
O4 Mn1 N3 89.22(10)
N1 Mn1 O4 92.32(10)
N1 Mn1 N3 141.76(10)
N2 Mn1 O3 145.73(10)
N2 Mn1 O4 95.02(9)
N2 Mn1 N1 71.55(10)
N2 Mn1 N3 70.26(9)
C16 O1 Mn1 105.2(2)
C18 O3 Mn1 91.27(19)
C18 O4 Mn1 90.4(2)
C1 N1 Mn1 123.8(2)
C1 N1 C5 118.7(3)
C5 N1 Mn1 117.5(2)
C6 N2 Mn1 119.6(2)
C6 N2 C10 119.8(3)
C10 N2 Mn1 120.5(2)
C11 N3 Mn1 119.6(2)
C15 N3 Mn1 122.5(2)
C15 N3 C11 117.9(3)
N1 C1 H1 118.3
N1 C1 C2 123.4(3)
C2 C1 H1 118.3
C1 C2 H2 121.1
C3 C2 C1 117.9(3)
C3 C2 H2 121.1
C2 C3 H3 120.3
C2 C3 C4 119.5(3)
C4 C3 H3 120.3
C3 C4 H4 120.1
C3 C4 C5 119.8(3)
C5 C4 H4 120.1
N1 C5 C4 120.8(3)
N1 C5 C6 116.3(3)
C4 C5 C6 122.8(3)
N2 C6 C5 114.9(3)
N2 C6 C7 120.9(3)
C7 C6 C5 124.3(3)
C6 C7 H7 120.4
C8 C7 C6 119.1(3)
C8 C7 H7 120.4
C7 C8 H8 119.8
C9 C8 C7 120.4(3)
C9 C8 H8 119.8
C8 C9 H9 120.9
C8 C9 C10 118.2(3)
C10 C9 H9 120.9
N2 C10 C9 121.6(3)
N2 C10 C11 114.8(3)
C9 C10 C11 123.6(3)
N3 C11 C10 114.8(3)
N3 C11 C12 122.4(3)
C12 C11 C10 122.8(3)
C11 C12 H12 120.8
C13 C12 C11 118.4(3)
C13 C12 H12 120.8
C12 C13 H13 120.2
C14 C13 C12 119.5(3)
C14 C13 H13 120.2
C13 C14 H14 120.7
C13 C14 C15 118.7(3)
C15 C14 H14 120.7
N3 C15 C14 123.0(3)
N3 C15 H15 118.5
C14 C15 H15 118.5
O1 C16 C17 117.7(3)
O2 C16 O1 122.2(3)
O2 C16 C17 120.2(4)
C16 C17 H17A 109.5
C16 C17 H17B 109.5
C16 C17 H17C 109.5
H17A C17 H17B 109.5
H17A C17 H17C 109.5
H17B C17 H17C 109.5
O3 C18 C19 119.3(3)
O4 C18 O3 121.3(3)
O4 C18 C19 119.3(3)
C18 C19 H19A 109.5
C18 C19 H19B 109.5
C18 C19 H19C 109.5
H19A C19 H19B 109.5
H19A C19 H19C 109.5
H19B C19 H19C 109.5
H5A O5 H5B 97(6)

loop_
_geom_bond_atom_site_label_1
_geom_bond_atom_site_label_2
_geom_bond_distance
Mn1 O1 2.150(3)
Mn1 O3 2.292(3)
Mn1 O4 2.314(3)
Mn1 N1 2.313(3)
Mn1 N2 2.282(3)
Mn1 N3 2.317(3)
O1 C16 1.277(4)
O2 C16 1.263(4)
O3 C18 1.264(4)
O4 C18 1.260(4)
N1 C1 1.360(4)
N1 C5 1.366(4)
N2 C6 1.360(4)
N2 C10 1.366(4)
N3 C11 1.357(4)
N3 C15 1.350(4)
C1 H1 0.9500
C1 C2 1.396(5)
C2 H2 0.9500
C2 C3 1.395(5)
C3 H3 0.9500
C3 C4 1.401(5)
C4 H4 0.9500
C4 C5 1.402(5)
C5 C6 1.509(5)
C6 C7 1.405(4)
C7 H7 0.9500
C7 C8 1.394(5)
C8 H8 0.9500
C8 C9 1.389(5)
C9 H9 0.9500
C9 C10 1.410(4)
C10 C11 1.503(4)
C11 C12 1.411(5)
C12 H12 0.9500
C12 C13 1.392(5)
C13 H13 0.9500
C13 C14 1.388(5)
C14 H14 0.9500
C14 C15 1.400(5)
C15 H15 0.9500
C16 C17 1.505(5)
C17 H17A 0.9800
C17 H17B 0.9800
C17 H17C 0.9800
C18 C19 1.512(5)
C19 H19A 0.9800
C19 H19B 0.9800
C19 H19C 0.9800
O5 H5A 0.82(7)
O5 H5B 0.86(7)
